data_7057443
loop_
_publ_author_name
'Han, Shujuan'
'Zhang, Bingbing'
'Tong, Tinghao'
'Yang, Zhihua'
'Pan, Shilie'

_publ_section_title
;
 Four alkali metal molybdates with two types of Mo--O chains, ABMo3O10 (A
 = Li, B = Rb; A = Li, Na, K, B = Cs): synthesis, structure comparison and
 optical properties
;
_journal_issue 13
_journal_name_full 'New Journal of Chemistry'
_journal_page_first 10879
_journal_paper_doi 10.1039/C8NJ01893F
_journal_volume 42
_journal_year 2018
_chemical_formula_sum 'Cs Li Mo3 O10'
_chemical_formula_weight 587.67
_space_group_IT_number 62
_space_group_name_Hall '-P 2ac 2n'
_space_group_name_H-M_alt 'P n m a'
_symmetry_cell_setting orthorhombic
_symmetry_space_group_name_Hall '-P 2ac 2n'
_symmetry_space_group_name_H-M 'P n m a'
_atom_sites_solution_primary direct
_atom_sites_solution_secondary difmap
_audit_creation_method SHELXL-97
_audit_update_record
;
2018-02-01 deposited with the CCDC.
2018-05-10 downloaded from the CCDC.
;
_cell_angle_alpha 90.00
_cell_angle_beta 90.00
_cell_angle_gamma 90.00
_cell_formula_units_Z 4
_cell_length_a 8.652(2)
_cell_length_b 7.5688(18)
_cell_length_c 13.895(3)
_cell_measurement_reflns_used 1930
_cell_measurement_temperature 296(2)
_cell_measurement_theta_max 27.34
_cell_measurement_theta_min 2.77
_cell_volume 909.9(4)
_computing_cell_refinement 'Bruker SMART'
_computing_data_collection 'Bruker SMART'
_computing_data_reduction 'Bruker SAINT'
_computing_molecular_graphics 'Bruker SHELXTL'
_computing_publication_material 'Bruker SHELXTL'
_computing_structure_refinement 'SHELXL-97 (Sheldrick, 1997)'
_computing_structure_solution 'SHELXS-97 (Sheldrick, 1990)'
_diffrn_ambient_temperature 296(2)
_diffrn_measured_fraction_theta_full 0.999
_diffrn_measured_fraction_theta_max 0.999
_diffrn_measurement_device_type 'CCD area detector'
_diffrn_radiation_monochromator graphite
_diffrn_radiation_source 'fine-focus sealed tube'
_diffrn_radiation_type MoK\a
_diffrn_radiation_wavelength 0.71073
_diffrn_reflns_av_R_equivalents 0.0326
_diffrn_reflns_av_sigmaI/netI 0.0271
_diffrn_reflns_limit_h_max 10
_diffrn_reflns_limit_h_min -11
_diffrn_reflns_limit_k_max 9
_diffrn_reflns_limit_k_min -9
_diffrn_reflns_limit_l_max 16
_diffrn_reflns_limit_l_min -18
_diffrn_reflns_number 5344
_diffrn_reflns_theta_full 27.50
_diffrn_reflns_theta_max 27.50
_diffrn_reflns_theta_min 2.77
_exptl_absorpt_coefficient_mu 8.048
_exptl_absorpt_correction_T_max 0.8616
_exptl_absorpt_correction_T_min 0.6436
_exptl_absorpt_correction_type numerical
_exptl_crystal_colour colorless
_exptl_crystal_density_diffrn 4.290
_exptl_crystal_density_method 'not measured'
_exptl_crystal_description block
_exptl_crystal_F_000 1056
_exptl_crystal_size_max 0.15
_exptl_crystal_size_mid 0.103
_exptl_crystal_size_min 0.071
_refine_diff_density_max 0.775
_refine_diff_density_min -0.732
_refine_diff_density_rms 0.188
_refine_ls_extinction_coef 0.00284(13)
_refine_ls_extinction_expression Fc^*^=kFc[1+0.001xFc^2^\l^3^/sin(2\q)]^-1/4^
_refine_ls_extinction_method SHELXL
_refine_ls_goodness_of_fit_ref 1.087
_refine_ls_matrix_type full
_refine_ls_number_parameters 80
_refine_ls_number_reflns 1126
_refine_ls_number_restraints 0
_refine_ls_restrained_S_all 1.087
_refine_ls_R_factor_all 0.0264
_refine_ls_R_factor_gt 0.0208
_refine_ls_shift/su_max 0.001
_refine_ls_shift/su_mean 0.000
_refine_ls_structure_factor_coef Fsqd
_refine_ls_weighting_details 'calc w=1/[\s^2^(Fo^2^)+(0.0116P)^2^+2.0404P] where P=(Fo^2^+2Fc^2^)/3'
_refine_ls_weighting_scheme calc
_refine_ls_wR_factor_gt 0.0394
_refine_ls_wR_factor_ref 0.0443
_reflns_number_gt 982
_reflns_number_total 1126
_reflns_threshold_expression >2sigma(I)
_cod_data_source_file c8nj01893f2.cif
_cod_data_source_block 123
_cod_depositor_comments
;
The following automatic conversions were performed:

'_symmetry_cell_setting' value 'Orthorhombic' changed to
'orthorhombic' according to
/home/data/users/saulius/crontab/automatic-downloads/rss-feeds/RSC/lib/dictionaries/cif_core.dic
dictionary named 'cif_core.dic' version 2.4.2 from 2011-04-26.

Automatic conversion script
Id: cif_fix_values 4973 2017-02-22 13:04:09Z antanas 

 Adding full bibliography for 7057441--7057444.cif.
;
_cod_original_sg_symbol_H-M Pnma
_cod_database_code 7057443

loop_
_symmetry_equiv_pos_as_xyz
'x, y, z'
'-x+1/2, -y, z+1/2'
'-x, y+1/2, -z'
'x+1/2, -y+1/2, -z+1/2'
'-x, -y, -z'
'x-1/2, y, -z-1/2'
'x, -y-1/2, z'
'-x-1/2, y-1/2, z-1/2'

loop_
_atom_site_label
_atom_site_type_symbol
_atom_site_fract_x
_atom_site_fract_y
_atom_site_fract_z
_atom_site_U_iso_or_equiv
_atom_site_adp_type
_atom_site_occupancy
_atom_site_symmetry_multiplicity
_atom_site_calc_flag
_atom_site_refinement_flags
Li1 Li 0.0541(12) 0.2500 0.1603(8) 0.029(3) Uani 1 2 d S
Cs1 Cs 0.60001(4) 0.2500 0.60135(3) 0.02072(12) Uani 1 2 d S
Mo1 Mo 0.17439(5) 0.2500 0.40489(3) 0.00920(12) Uani 1 2 d S
Mo2 Mo 0.13187(4) -0.00008(4) 0.59909(2) 0.00911(10) Uani 1 1 d .
O1 O 0.1170(3) 0.0127(3) 0.43864(19) 0.0109(5) Uani 1 1 d .
O2 O 0.1355(4) 0.2500 0.5660(3) 0.0134(8) Uani 1 2 d S
O3 O 0.0796(4) -0.2500 0.5837(3) 0.0114(8) Uani 1 2 d S
O4 O 0.1536(4) 0.2500 0.2829(3) 0.0157(8) Uani 1 2 d S
O5 O 0.3720(4) 0.2500 0.4224(3) 0.0167(8) Uani 1 2 d S
O6 O 0.3270(3) -0.0444(4) 0.5964(2) 0.0166(6) Uani 1 1 d .
O7 O 0.0899(3) 0.0258(4) 0.7172(2) 0.0197(6) Uani 1 1 d .

loop_
_atom_site_aniso_label
_atom_site_aniso_U_11
_atom_site_aniso_U_22
_atom_site_aniso_U_33
_atom_site_aniso_U_23
_atom_site_aniso_U_13
_atom_site_aniso_U_12
Li1 0.020(5) 0.054(7) 0.013(5) 0.000 -0.003(4) 0.000
Cs1 0.0262(2) 0.02058(19) 0.0154(2) 0.000 0.00136(15) 0.000
Mo1 0.0086(2) 0.0094(2) 0.0096(2) 0.000 0.00110(17) 0.000
Mo2 0.01051(17) 0.00656(16) 0.01025(18) 0.00038(12) -0.00163(12) -0.00065(11)
O1 0.0153(13) 0.0060(12) 0.0112(14) 0.0003(10) -0.0012(10) 0.0007(10)
O2 0.0156(19) 0.0109(18) 0.014(2) 0.000 -0.0005(15) 0.000
O3 0.0105(17) 0.0076(17) 0.016(2) 0.000 0.0007(15) 0.000
O4 0.019(2) 0.0164(19) 0.012(2) 0.000 -0.0002(16) 0.000
O5 0.0090(18) 0.021(2) 0.020(2) 0.000 -0.0002(16) 0.000
O6 0.0148(13) 0.0144(13) 0.0206(16) 0.0012(12) -0.0031(12) 0.0027(11)
O7 0.0264(15) 0.0195(14) 0.0132(15) -0.0028(11) 0.0007(12) 0.0006(12)

loop_
_atom_type_symbol
_atom_type_description
_atom_type_scat_dispersion_real
_atom_type_scat_dispersion_imag
_atom_type_scat_source
Li Li -0.0003 0.0001 'International Tables Vol C Tables 4.2.6.8 and 6.1.1.4'
O O 0.0106 0.0060 'International Tables Vol C Tables 4.2.6.8 and 6.1.1.4'
Mo Mo -1.6832 0.6857 'International Tables Vol C Tables 4.2.6.8 and 6.1.1.4'
Cs Cs -0.3680 2.1192 'International Tables Vol C Tables 4.2.6.8 and 6.1.1.4'

loop_
_geom_angle_atom_site_label_1
_geom_angle_atom_site_label_2
_geom_angle_atom_site_label_3
_geom_angle
_geom_angle_site_symmetry_1
_geom_angle_site_symmetry_3
O4 Li1 O5 152.9(6) . 6_556
O4 Li1 O6 99.1(4) . 8_665
O5 Li1 O6 98.6(4) 6_556 8_665
O4 Li1 O6 99.1(4) . 2_554
O5 Li1 O6 98.6(4) 6_556 2_554
O6 Li1 O6 97.7(5) 8_665 2_554
O4 Li1 Cs1 146.9(5) . 6_556
O5 Li1 Cs1 60.1(3) 6_556 6_556
O6 Li1 Cs1 61.2(3) 8_665 6_556
O6 Li1 Cs1 61.2(3) 2_554 6_556
O4 Li1 Cs1 108.99(16) . 2_554
O5 Li1 Cs1 67.61(13) 6_556 2_554
O6 Li1 Cs1 140.6(4) 8_665 2_554
O6 Li1 Cs1 51.69(13) 2_554 2_554
Cs1 Li1 Cs1 80.59(15) 6_556 2_554
O4 Li1 Cs1 108.99(16) . 2_564
O5 Li1 Cs1 67.61(13) 6_556 2_564
O6 Li1 Cs1 51.69(13) 8_665 2_564
O6 Li1 Cs1 140.6(4) 2_554 2_564
Cs1 Li1 Cs1 80.59(15) 6_556 2_564
Cs1 Li1 Cs1 135.1(3) 2_554 2_564
O7 Cs1 O7 67.86(11) 4_556 6_657
O7 Cs1 O5 129.17(7) 4_556 .
O7 Cs1 O5 129.17(7) 6_657 .
O7 Cs1 O1 79.60(7) 4_556 3_656
O7 Cs1 O1 120.83(7) 6_657 3_656
O5 Cs1 O1 109.84(7) . 3_656
O7 Cs1 O1 120.83(7) 4_556 5_656
O7 Cs1 O1 79.60(7) 6_657 5_656
O5 Cs1 O1 109.84(7) . 5_656
O1 Cs1 O1 76.75(9) 3_656 5_656
O7 Cs1 O6 169.39(7) 4_556 5_656
O7 Cs1 O6 116.32(7) 6_657 5_656
O5 Cs1 O6 56.88(7) . 5_656
O1 Cs1 O6 90.12(7) 3_656 5_656
O1 Cs1 O6 53.27(7) 5_656 5_656
O7 Cs1 O6 116.32(7) 4_556 3_656
O7 Cs1 O6 169.39(7) 6_657 3_656
O5 Cs1 O6 56.88(7) . 3_656
O1 Cs1 O6 53.27(7) 3_656 3_656
O1 Cs1 O6 90.12(7) 5_656 3_656
O6 Cs1 O6 57.80(10) 5_656 3_656
O7 Cs1 O6 112.30(7) 4_556 .
O7 Cs1 O6 67.28(7) 6_657 .
O5 Cs1 O6 62.05(7) . .
O1 Cs1 O6 168.02(7) 3_656 .
O1 Cs1 O6 97.27(7) 5_656 .
O6 Cs1 O6 78.06(8) 5_656 .
O6 Cs1 O6 117.14(4) 3_656 .
O7 Cs1 O6 67.28(7) 4_556 7_565
O7 Cs1 O6 112.30(7) 6_657 7_565
O5 Cs1 O6 62.05(7) . 7_565
O1 Cs1 O6 97.27(7) 3_656 7_565
O1 Cs1 O6 168.02(7) 5_656 7_565
O6 Cs1 O6 117.14(4) 5_656 7_565
O6 Cs1 O6 78.06(8) 3_656 7_565
O6 Cs1 O6 86.62(10) . 7_565
O7 Cs1 Li1 145.20(6) 4_556 6_656
O7 Cs1 Li1 145.20(6) 6_657 6_656
O5 Cs1 Li1 32.19(18) . 6_656
O1 Cs1 Li1 84.87(14) 3_656 6_656
O1 Cs1 Li1 84.87(14) 5_656 6_656
O6 Cs1 Li1 34.23(10) 5_656 6_656
O6 Cs1 Li1 34.23(10) 3_656 6_656
O6 Cs1 Li1 84.25(13) . 6_656
O6 Cs1 Li1 84.25(13) 7_565 6_656
O7 Cs1 O3 125.81(7) 4_556 5_656
O7 Cs1 O3 125.81(7) 6_657 5_656
O5 Cs1 O3 85.59(9) . 5_656
O1 Cs1 O3 47.27(6) 3_656 5_656
O1 Cs1 O3 47.27(6) 5_656 5_656
O6 Cs1 O3 43.61(6) 5_656 5_656
O6 Cs1 O3 43.61(6) 3_656 5_656
O6 Cs1 O3 121.26(6) . 5_656
O6 Cs1 O3 121.26(6) 7_565 5_656
Li1 Cs1 O3 53.39(17) 6_656 5_656
O7 Cs1 O5 128.96(8) 4_556 5_656
O7 Cs1 O5 61.24(8) 6_657 5_656
O5 Cs1 O5 88.37(6) . 5_656
O1 Cs1 O5 123.61(7) 3_656 5_656
O1 Cs1 O5 47.08(7) 5_656 5_656
O6 Cs1 O5 55.45(8) 5_656 5_656
O6 Cs1 O5 113.20(8) 3_656 5_656
O6 Cs1 O5 50.39(7) . 5_656
O6 Cs1 O5 136.59(7) 7_565 5_656
Li1 Cs1 O5 85.45(6) 6_656 5_656
O3 Cs1 O5 83.93(6) 5_656 5_656
O4 Mo1 O5 104.16(18) . .
O4 Mo1 O1 102.45(9) . .
O5 Mo1 O1 102.80(8) . .
O4 Mo1 O1 102.45(9) . 7_565
O5 Mo1 O1 102.80(9) . 7_565
O1 Mo1 O1 138.34(15) . 7_565
O4 Mo1 O3 88.09(16) . 5_556
O5 Mo1 O3 167.75(17) . 5_556
O1 Mo1 O3 74.01(8) . 5_556
O1 Mo1 O3 74.01(8) 7_565 5_556
O4 Mo1 O2 165.42(16) . .
O5 Mo1 O2 90.42(17) . .
O1 Mo1 O2 73.75(8) . .
O1 Mo1 O2 73.75(8) 7_565 .
O3 Mo1 O2 77.33(14) 5_556 .
O4 Mo1 Cs1 91.61(6) . 5_666
O5 Mo1 Cs1 63.203(17) . 5_666
O1 Mo1 Cs1 162.55(8) . 5_666
O1 Mo1 Cs1 45.01(8) 7_565 5_666
O3 Mo1 Cs1 117.294(11) 5_556 5_666
O2 Mo1 Cs1 95.06(4) . 5_666
O4 Mo1 Cs1 91.61(6) . 5_656
O5 Mo1 Cs1 63.204(17) . 5_656
O1 Mo1 Cs1 45.01(8) . 5_656
O1 Mo1 Cs1 162.55(8) 7_565 5_656
O3 Mo1 Cs1 117.294(11) 5_556 5_656
O2 Mo1 Cs1 95.06(4) . 5_656
Cs1 Mo1 Cs1 125.39(2) 5_666 5_656
O7 Mo2 O6 104.73(13) . .
O7 Mo2 O2 96.89(14) . .
O6 Mo2 O2 99.67(14) . .
O7 Mo2 O3 99.69(14) . .
O6 Mo2 O3 92.08(14) . .
O2 Mo2 O3 156.52(16) . .
O7 Mo2 O1 91.49(12) . 5_556
O6 Mo2 O1 159.77(11) . 5_556
O2 Mo2 O1 90.11(12) . 5_556
O3 Mo2 O1 73.02(12) . 5_556
O7 Mo2 O1 161.78(11) . .
O6 Mo2 O1 92.48(11) . .
O2 Mo2 O1 73.94(12) . .
O3 Mo2 O1 85.38(12) . .
O1 Mo2 O1 73.14(11) 5_556 .
O7 Mo2 Cs1 146.72(10) . 5_656
O6 Mo2 Cs1 48.60(9) . 5_656
O2 Mo2 Cs1 106.23(11) . 5_656
O3 Mo2 Cs1 67.01(11) . 5_656
O1 Mo2 Cs1 111.70(7) 5_556 5_656
O1 Mo2 Cs1 51.20(6) . 5_656
O7 Mo2 Cs1 97.97(9) . .
O6 Mo2 Cs1 36.31(9) . .
O2 Mo2 Cs1 64.88(11) . .
O3 Mo2 Cs1 128.29(10) . .
O1 Mo2 Cs1 154.06(6) 5_556 .
O1 Mo2 Cs1 92.35(6) . .
Cs1 Mo2 Cs1 71.740(14) 5_656 .
Mo1 O1 Mo2 103.51(11) . 5_556
Mo1 O1 Mo2 105.61(11) . .
Mo2 O1 Mo2 106.86(11) 5_556 .
Mo1 O1 Cs1 109.89(10) . 5_656
Mo2 O1 Cs1 132.40(10) 5_556 5_656
Mo2 O1 Cs1 95.85(8) . 5_656
Mo2 O2 Mo2 152.6(2) 7_565 .
Mo2 O2 Mo1 103.64(11) 7_565 .
Mo2 O2 Mo1 103.64(11) . .
Mo2 O3 Mo2 150.4(2) . 7
Mo2 O3 Mo1 102.87(10) . 5_556
Mo2 O3 Mo1 102.87(10) 7 5_556
Mo2 O3 Cs1 84.54(11) . 5_656
Mo2 O3 Cs1 84.54(11) 7 5_656
Mo1 O3 Cs1 141.29(15) 5_556 5_656
Mo1 O4 Li1 159.2(4) . .
Mo1 O5 Li1 135.8(4) . 6_656
Mo1 O5 Cs1 136.55(19) . .
Li1 O5 Cs1 87.7(3) 6_656 .
Mo1 O5 Cs1 92.91(6) . 5_656
Li1 O5 Cs1 84.11(6) 6_656 5_656
Cs1 O5 Cs1 91.63(6) . 5_656
Mo1 O5 Cs1 92.91(6) . 5_666
Li1 O5 Cs1 84.11(6) 6_656 5_666
Cs1 O5 Cs1 91.63(6) . 5_666
Cs1 O5 Cs1 167.64(12) 5_656 5_666
Mo2 O6 Li1 128.7(3) . 2
Mo2 O6 Cs1 107.76(12) . 5_656
Li1 O6 Cs1 84.5(3) 2 5_656
Mo2 O6 Cs1 125.40(12) . .
Li1 O6 Cs1 98.4(3) 2 .
Cs1 O6 Cs1 101.94(8) 5_656 .
Mo2 O7 Cs1 149.61(14) . 6_557

loop_
_geom_bond_atom_site_label_1
_geom_bond_atom_site_label_2
_geom_bond_distance
_geom_bond_site_symmetry_2
Li1 O4 1.909(11) .
Li1 O5 1.950(11) 6_556
Li1 O6 2.066(8) 8_665
Li1 O6 2.066(8) 2_554
Li1 Cs1 3.657(11) 6_556
Li1 Cs1 4.095(4) 2_554
Li1 Cs1 4.095(4) 2_564
Cs1 O7 3.040(3) 4_556
Cs1 O7 3.040(3) 6_657
Cs1 O5 3.174(4) .
Cs1 O1 3.203(2) 3_656
Cs1 O1 3.203(2) 5_656
Cs1 O6 3.220(3) 5_656
Cs1 O6 3.220(3) 3_656
Cs1 O6 3.248(3) .
Cs1 O6 3.248(3) 7_565
Cs1 Li1 3.657(11) 6_656
Cs1 O3 3.781(4) 5_656
Cs1 O5 3.8065(10) 5_656
Mo1 O4 1.705(4) .
Mo1 O5 1.727(4) .
Mo1 O1 1.922(2) .
Mo1 O1 1.922(2) 7_565
Mo1 O3 2.203(4) 5_556
Mo1 O2 2.264(4) .
Mo1 Cs1 4.2590(9) 5_666
Mo1 Cs1 4.2590(9) 5_656
Mo2 O7 1.693(3) .
Mo2 O6 1.721(3) .
Mo2 O2 1.9482(11) .
Mo2 O3 1.9567(11) .
Mo2 O1 2.218(3) 5_556
Mo2 O1 2.235(3) .
Mo2 Cs1 4.0885(7) 5_656
O1 Mo2 2.218(3) 5_556
O1 Cs1 3.203(2) 5_656
O2 Mo2 1.9482(11) 7_565
O3 Mo2 1.9567(11) 7
O3 Mo1 2.203(4) 5_556
O3 Cs1 3.781(4) 5_656
O5 Li1 1.950(11) 6_656
O5 Cs1 3.8065(10) 5_656
O5 Cs1 3.8065(10) 5_666
O6 Li1 2.066(8) 2
O6 Cs1 3.220(3) 5_656
O7 Cs1 3.040(3) 6_557
